data_7234155
loop_
_publ_author_name
'Cheng, JianGuo'
'Liu, Jiao'
'Tong, Wen Quan'
'Wu, Dan'
'Yang, Fan'
'Hou, Lei'
'Wang, Yao-Yu'

_publ_section_title
;
 Two new MOFs based on 5-((4-carboxypyridin-2-yl)oxy) isophthalic acid
 displaying the unique selective CO2 gas adsorption and Magnetic
 properties&#x2020;
;
_journal_name_full CrystEngComm
_journal_paper_doi 10.1039/C9CE01374A
_journal_year 2019
_chemical_formula_moiety 'C14 H8 Cu1.5 N O8'
_chemical_formula_sum 'C14 H8 Cu1.5 N O8'
_chemical_formula_weight 413.54
_space_group_crystal_system monoclinic
_space_group_IT_number 15
_space_group_name_Hall '-C 2yc'
_space_group_name_H-M_alt 'C 1 2/c 1'
_symmetry_space_group_name_Hall '-C 2yc'
_symmetry_space_group_name_H-M 'C 1 2/c 1'
_atom_sites_solution_hydrogens mixed
_audit_creation_date 2018-09-04
_audit_creation_method
;
Olex2 1.2
(compiled 2018.05.29 svn.r3508 for OlexSys, GUI svn.r5506)
;
_audit_update_record
;
2019-06-06 deposited with the CCDC.    2019-09-23 downloaded from the CCDC.
;
_cell_angle_alpha 90
_cell_angle_beta 96.966(5)
_cell_angle_gamma 90
_cell_formula_units_Z 8
_cell_length_a 14.734(2)
_cell_length_b 13.290(2)
_cell_length_c 23.951(4)
_cell_measurement_reflns_used 9135
_cell_measurement_temperature 256.15
_cell_measurement_theta_max 25.436
_cell_measurement_theta_min 3.066
_cell_volume 4655.3(12)
_computing_cell_refinement 'SAINT V8.38A (?, 2016)'
_computing_data_reduction 'SAINT V8.38A (?, 2016)'
_computing_molecular_graphics 'Olex2 (Dolomanov et al., 2009)'
_computing_publication_material 'Olex2 (Dolomanov et al., 2009)'
_computing_structure_refinement 'ShelXL (Sheldrick, 2015)'
_diffrn_ambient_temperature 256.15
_diffrn_measured_fraction_theta_full 0.999
_diffrn_measured_fraction_theta_max 0.968
_diffrn_measurement_device_type 'Bruker P4'
_diffrn_radiation_type MoK\a
_diffrn_radiation_wavelength 0.71073
_diffrn_reflns_av_R_equivalents 0.0686
_diffrn_reflns_av_unetI/netI 0.0344
_diffrn_reflns_Laue_measured_fraction_full 0.999
_diffrn_reflns_Laue_measured_fraction_max 0.968
_diffrn_reflns_limit_h_max 17
_diffrn_reflns_limit_h_min -17
_diffrn_reflns_limit_k_max 15
_diffrn_reflns_limit_k_min -16
_diffrn_reflns_limit_l_max 28
_diffrn_reflns_limit_l_min -28
_diffrn_reflns_number 38162
_diffrn_reflns_point_group_measured_fraction_full 0.999
_diffrn_reflns_point_group_measured_fraction_max 0.968
_diffrn_reflns_theta_full 25.242
_diffrn_reflns_theta_max 25.720
_diffrn_reflns_theta_min 2.175
_exptl_absorpt_coefficient_mu 1.412
_exptl_absorpt_correction_T_max 0.7452
_exptl_absorpt_correction_T_min 0.6321
_exptl_absorpt_correction_type multi-scan
_exptl_absorpt_process_details
'SADABS-2016/2 (Bruker,2016/2) was used for absorption correction. wR2(int) was 0.1018 before and 0.0789 after correction. The Ratio of minimum to maximum transmission is 0.8482. The \l/2 correction factor is Not present.'
_exptl_crystal_colour colourless
_exptl_crystal_colour_primary colourless
_exptl_crystal_density_diffrn 1.180
_exptl_crystal_description block
_exptl_crystal_F_000 1652
_refine_diff_density_max 0.490
_refine_diff_density_min -0.512
_refine_diff_density_rms 0.077
_refine_ls_extinction_method none
_refine_ls_goodness_of_fit_ref 1.130
_refine_ls_hydrogen_treatment constr
_refine_ls_matrix_type full
_refine_ls_number_parameters 231
_refine_ls_number_reflns 4295
_refine_ls_number_restraints 35
_refine_ls_restrained_S_all 1.127
_refine_ls_R_factor_all 0.0404
_refine_ls_R_factor_gt 0.0337
_refine_ls_shift/su_max 0.001
_refine_ls_shift/su_mean 0.000
_refine_ls_structure_factor_coef Fsqd
_refine_ls_weighting_details 'w=1/[\s^2^(Fo^2^)+(0.0582P)^2^+3.0423P] where P=(Fo^2^+2Fc^2^)/3'
_refine_ls_weighting_scheme calc
_refine_ls_wR_factor_gt 0.1042
_refine_ls_wR_factor_ref 0.1075
_reflns_Friedel_coverage 0.000
_reflns_number_gt 3629
_reflns_number_total 4295
_reflns_threshold_expression 'I > 2\s(I)'
_cod_data_source_file c9ce01374a2.cif
_cod_data_source_block 1
_cod_original_formula_sum 'C14 H8 Cu1.50 N O8'
_cod_database_code 7234155
_shelx_shelxl_version_number 2018/3
_shelx_space_group_comment
;
The symmetry employed for this shelxl refinement is uniquely defined
by the following loop, which should always be used as a source of
symmetry information in preference to the above space-group names.
They are only intended as comments.
;
_olex2_refinement_description
;
1. Fixed Uiso
 At 1.2 times of:
  All C(H) groups
 At 1.5 times of:
  All O(H,H) groups
2. Uiso/Uaniso restraints and constraints
Uanis(O1) \\sim Ueq, Uanis(O1A) \\sim Ueq: with sigma of 0.01 and sigma for
terminal atoms of 0.02
3. Rigid body (RIGU) restrains
 O1A, O1, Cu1, O2, C7
 with sigma for 1-2 distances of 0.004 and sigma for 1-3 distances of 0.004
4. Others
 Fixed Sof: O1(0.5) O1A(0.5)
5.a Riding coordinates:
 O8(H8A,H8B)
5.b Aromatic/amide H refined with riding coordinates:
 C4(H4), C6(H6), C13(H13), C12(H12), C2(H2), C10(H10)
;
_olex2_submission_special_instructions 'No special instructions were received'

loop_
_space_group_symop_operation_xyz
'x, y, z'
'-x, y, -z+1/2'
'x+1/2, y+1/2, z'
'-x+1/2, y+1/2, -z+1/2'
'-x, -y, -z'
'x, -y, z-1/2'
'-x+1/2, -y+1/2, -z'
'x+1/2, -y+1/2, z-1/2'

loop_
_atom_site_label
_atom_site_type_symbol
_atom_site_fract_x
_atom_site_fract_y
_atom_site_fract_z
_atom_site_U_iso_or_equiv
_atom_site_adp_type
_atom_site_occupancy
_atom_site_site_symmetry_order
_atom_site_calc_flag
_atom_site_refinement_flags_posn
_atom_site_refinement_flags_adp
_atom_site_refinement_flags_occupancy
_atom_site_disorder_assembly
_atom_site_disorder_group
Cu1 Cu 1.000000 0.51816(3) 0.250000 0.02574(13) Uani 1 2 d S TU P A .
Cu2 Cu 0.92196(2) -0.03283(2) 0.51590(2) 0.03019(12) Uani 1 1 d . . . . .
O2 O 0.96724(14) 0.41374(15) 0.30224(9) 0.0441(5) Uani 1 1 d . U . . .
O6 O 0.55959(14) 0.41444(16) 0.43521(9) 0.0497(5) Uani 1 1 d . . . . .
O4 O 0.87019(13) 0.05275(17) 0.45433(9) 0.0471(5) Uani 1 1 d . . . . .
O7 O 0.42891(15) 0.35736(17) 0.46190(9) 0.0512(6) Uani 1 1 d . . . . .
O3 O 1.00066(13) 0.11093(16) 0.42791(9) 0.0445(5) Uani 1 1 d . . . . .
O1 O 0.8459(19) 0.4202(17) 0.2363(8) 0.061(4) Uani 0.5 1 d . U . A 1
O5 O 0.63571(12) 0.15195(14) 0.29559(8) 0.0373(4) Uani 1 1 d . . . . .
O8 O 0.79328(15) -0.0764(2) 0.54124(11) 0.0725(8) Uani 1 1 d . . . B 1
H8A H 0.781525 -0.080324 0.575049 0.109 Uiso 1 1 d R . . B 1
H8B H 0.742155 -0.086494 0.521529 0.109 Uiso 1 1 d R . . B 1
N1 N 0.49187(14) 0.12257(16) 0.30958(9) 0.0312(5) Uani 1 1 d . . . C -1
C7 C 0.8877(2) 0.3851(2) 0.28204(13) 0.0421(7) Uani 1 1 d . U . . .
C4 C 0.77208(18) 0.1339(2) 0.35934(12) 0.0362(6) Uani 1 1 d . . . . .
H4 H 0.745226 0.081183 0.376899 0.043 Uiso 1 1 calc R . . . .
C6 C 0.75963(18) 0.2652(2) 0.29024(12) 0.0394(6) Uani 1 1 d . . . . .
H6 H 0.724892 0.299190 0.261148 0.047 Uiso 1 1 calc R . . . .
C14 C 0.4944(2) 0.3538(2) 0.43277(12) 0.0404(7) Uani 1 1 d . . . . .
C13 C 0.4170(2) 0.1418(2) 0.33472(13) 0.0438(7) Uani 1 1 d . . . . .
H13 H 0.364258 0.104843 0.323890 0.053 Uiso 1 1 calc R . . C .
C11 C 0.49268(19) 0.2707(2) 0.39066(12) 0.0393(7) Uani 1 1 d . . . . .
C12 C 0.4151(2) 0.2134(3) 0.37552(14) 0.0491(8) Uani 1 1 d . . . . .
H12 H 0.362657 0.223413 0.392808 0.059 Uiso 1 1 calc R . . . .
C2 C 0.90047(19) 0.2425(2) 0.35147(12) 0.0388(6) Uani 1 1 d . . . . .
H2 H 0.960770 0.260830 0.362933 0.047 Uiso 1 1 calc R . . . .
C8 C 0.91539(19) 0.1045(2) 0.42333(12) 0.0356(6) Uani 1 1 d . . . . .
C9 C 0.56610(17) 0.17764(19) 0.32502(11) 0.0310(6) Uani 1 1 d . . . . .
C5 C 0.72415(17) 0.1845(2) 0.31592(12) 0.0340(6) Uani 1 1 d . . . . .
C1 C 0.84936(18) 0.2954(2) 0.30880(12) 0.0387(6) Uani 1 1 d . . . . .
C10 C 0.57029(19) 0.2524(2) 0.36508(12) 0.0379(6) Uani 1 1 d . . . . .
H10 H 0.623520 0.289347 0.374601 0.045 Uiso 1 1 calc R . . . .
C3 C 0.86197(18) 0.1624(2) 0.37708(12) 0.0360(6) Uani 1 1 d . . . . .
O1A O 0.8417(19) 0.4358(16) 0.2477(8) 0.052(3) Uani 0.5 1 d . U . A 2

loop_
_atom_site_aniso_label
_atom_site_aniso_U_11
_atom_site_aniso_U_22
_atom_site_aniso_U_33
_atom_site_aniso_U_23
_atom_site_aniso_U_13
_atom_site_aniso_U_12
Cu1 0.0274(2) 0.0230(2) 0.0257(2) 0.000 -0.00140(17) 0.000
Cu2 0.03239(19) 0.0282(2) 0.0294(2) -0.00156(13) 0.00166(13) -0.00243(12)
O2 0.0518(12) 0.0343(11) 0.0451(12) 0.0052(9) 0.0009(9) -0.0111(9)
O6 0.0535(13) 0.0413(12) 0.0547(14) -0.0203(11) 0.0089(10) -0.0068(10)
O4 0.0419(11) 0.0543(13) 0.0443(12) 0.0190(11) 0.0016(9) -0.0002(10)
O7 0.0535(13) 0.0481(13) 0.0529(14) -0.0200(11) 0.0099(11) -0.0061(10)
O3 0.0364(11) 0.0478(12) 0.0474(12) 0.0159(10) -0.0023(9) -0.0011(9)
O1 0.057(4) 0.059(8) 0.063(7) 0.030(6) -0.005(5) -0.003(5)
O5 0.0314(9) 0.0411(11) 0.0385(11) -0.0119(9) 0.0006(8) -0.0062(8)
O8 0.0423(13) 0.113(2) 0.0636(16) 0.0091(16) 0.0131(11) -0.0226(14)
N1 0.0330(11) 0.0302(11) 0.0294(11) -0.0039(10) 0.0005(9) -0.0047(9)
C7 0.0448(16) 0.0340(15) 0.0472(17) 0.0112(13) 0.0039(13) -0.0055(12)
C4 0.0378(14) 0.0326(14) 0.0379(16) 0.0020(12) 0.0035(12) -0.0063(11)
C6 0.0373(14) 0.0375(15) 0.0411(16) 0.0032(13) -0.0047(12) -0.0004(12)
C14 0.0430(16) 0.0377(16) 0.0386(16) -0.0065(13) -0.0024(13) 0.0028(13)
C13 0.0381(15) 0.0489(18) 0.0449(18) -0.0143(15) 0.0069(13) -0.0113(13)
C11 0.0426(15) 0.0359(15) 0.0378(16) -0.0095(13) -0.0018(12) 0.0023(12)
C12 0.0420(16) 0.057(2) 0.0504(19) -0.0185(16) 0.0136(14) -0.0050(14)
C2 0.0345(14) 0.0360(15) 0.0443(17) 0.0059(13) -0.0008(12) -0.0058(11)
C8 0.0404(15) 0.0316(14) 0.0335(15) -0.0006(12) -0.0010(12) -0.0007(12)
C9 0.0339(13) 0.0291(13) 0.0289(14) 0.0003(11) 0.0000(10) 0.0004(11)
C5 0.0295(13) 0.0344(14) 0.0368(15) -0.0046(12) -0.0017(11) -0.0037(11)
C1 0.0395(14) 0.0322(14) 0.0428(17) 0.0052(13) -0.0018(12) -0.0043(12)
C10 0.0386(14) 0.0332(14) 0.0398(16) -0.0088(12) -0.0039(12) -0.0041(12)
C3 0.0381(14) 0.0327(14) 0.0362(15) 0.0027(12) 0.0005(12) -0.0001(11)
O1A 0.058(4) 0.039(4) 0.057(6) 0.022(4) -0.005(5) -0.004(4)

loop_
_atom_type_symbol
_atom_type_description
_atom_type_scat_dispersion_real
_atom_type_scat_dispersion_imag
_atom_type_scat_source
C C 0.0030 0.0020 'International Tables Vol C Tables 4.2.6.8 and 6.1.1.4'
H H 0.0000 0.0000 'International Tables Vol C Tables 4.2.6.8 and 6.1.1.4'
Cu Cu 0.3200 1.2650 'International Tables Vol C Tables 4.2.6.8 and 6.1.1.4'
N N 0.0060 0.0030 'International Tables Vol C Tables 4.2.6.8 and 6.1.1.4'
O O 0.0110 0.0060 'International Tables Vol C Tables 4.2.6.8 and 6.1.1.4'

loop_
_geom_angle_atom_site_label_1
_geom_angle_atom_site_label_2
_geom_angle_atom_site_label_3
_geom_angle
_geom_angle_site_symmetry_1
_geom_angle_site_symmetry_3
O2 Cu1 O2 90.28(13) 2_755 .
O2 Cu1 O1 81.1(5) . 2_755
O2 Cu1 O1 56.6(5) . .
O2 Cu1 O1 56.6(5) 2_755 2_755
O2 Cu1 O1 81.1(5) 2_755 .
O2 Cu1 C7 28.19(9) . .
O2 Cu1 C7 85.53(9) . 2_755
O2 Cu1 C7 28.19(9) 2_755 2_755
O2 Cu1 C7 85.53(9) 2_755 .
O2 Cu1 O1A 54.7(4) . .
O2 Cu1 O1A 88.7(5) 2_755 .
O2 Cu1 O1A 54.7(4) 2_755 2_755
O2 Cu1 O1A 88.7(5) . 2_755
O1 Cu1 O1 120.0(10) 2_755 .
C7 Cu1 O1 101.5(5) . 2_755
C7 Cu1 O1 28.4(5) . .
C7 Cu1 O1 101.5(5) 2_755 .
C7 Cu1 O1 28.4(5) 2_755 2_755
C7 Cu1 C7 94.30(14) . 2_755
O1A Cu1 C7 27.0(5) . .
O1A Cu1 C7 108.2(5) 2_755 .
O1A Cu1 O1A 129.6(10) . 2_755
O6 Cu2 Cu2 81.11(6) 7_656 5_756
O6 Cu2 O7 167.61(9) 7_656 3_545
O6 Cu2 O8 96.37(10) 7_656 .
O4 Cu2 Cu2 82.19(6) . 5_756
O4 Cu2 O6 89.81(10) . 7_656
O4 Cu2 O7 88.98(10) . 3_545
O4 Cu2 O3 167.48(8) . 5_756
O4 Cu2 O8 95.38(10) . .
O7 Cu2 Cu2 86.51(7) 3_545 5_756
O7 Cu2 O8 96.02(10) 3_545 .
O3 Cu2 Cu2 85.34(6) 5_756 5_756
O3 Cu2 O6 89.30(10) 5_756 7_656
O3 Cu2 O7 89.21(10) 5_756 3_545
O3 Cu2 O8 97.13(9) 5_756 .
O8 Cu2 Cu2 176.47(8) . 5_756
C7 O2 Cu1 104.78(18) . .
C14 O6 Cu2 126.6(2) . 7_656
C8 O4 Cu2 125.42(18) . .
C14 O7 Cu2 119.91(19) . 3_455
C8 O3 Cu2 121.34(18) . 5_756
C7 O1 Cu1 75.7(12) . .
C9 O5 C5 118.1(2) . .
C9 N1 C13 117.5(2) . .
O2 C7 Cu1 47.03(13) . .
O2 C7 O1 122.9(13) . .
O2 C7 C1 117.0(3) . .
O1 C7 Cu1 75.9(13) . .
O1 C7 C1 119.3(13) . .
C1 C7 Cu1 162.8(2) . .
O1A C7 Cu1 75.2(13) . .
O1A C7 O2 120.6(13) . .
O1A C7 C1 121.8(13) . .
C5 C4 C3 119.0(3) . .
C5 C6 C1 118.6(3) . .
O6 C14 O7 125.9(3) . .
O6 C14 C11 117.3(3) . .
O7 C14 C11 116.8(3) . .
N1 C13 C12 122.8(3) . .
C12 C11 C14 122.0(3) . .
C10 C11 C14 118.8(3) . .
C10 C11 C12 119.2(3) . .
C13 C12 C11 118.8(3) . .
C3 C2 C1 120.1(3) . .
O4 C8 C3 116.7(2) . .
O3 C8 O4 125.7(3) . .
O3 C8 C3 117.6(2) . .
O5 C9 C10 124.8(2) . .
N1 C9 O5 111.4(2) . .
N1 C9 C10 123.8(2) . .
C4 C5 O5 119.2(2) . .
C4 C5 C6 122.6(2) . .
C6 C5 O5 118.3(2) . .
C6 C1 C7 118.9(3) . .
C2 C1 C7 121.4(2) . .
C2 C1 C6 119.7(3) . .
C9 C10 C11 117.8(3) . .
C4 C3 C8 118.9(3) . .
C2 C3 C4 119.9(3) . .
C2 C3 C8 121.2(2) . .
C7 O1A Cu1 77.8(13) . .

loop_
_geom_bond_atom_site_label_1
_geom_bond_atom_site_label_2
_geom_bond_distance
_geom_bond_site_symmetry_2
Cu1 O2 1.967(2) 2_755
Cu1 O2 1.968(2) .
Cu1 O1 2.60(3) .
Cu1 O1 2.60(3) 2_755
Cu1 C7 2.600(3) 2_755
Cu1 C7 2.600(3) .
Cu1 O1A 2.57(3) 2_755
Cu1 O1A 2.57(3) .
Cu2 Cu2 2.6560(7) 5_756
Cu2 O6 1.961(2) 7_656
Cu2 O4 1.943(2) .
Cu2 O7 1.961(2) 3_545
Cu2 O3 1.9535(19) 5_756
Cu2 O8 2.139(2) .
O2 C7 1.270(3) .
O6 C14 1.249(3) .
O4 C8 1.260(3) .
O7 C14 1.259(4) .
O3 C8 1.251(3) .
O1 C7 1.28(2) .
O5 C9 1.357(3) .
O5 C5 1.403(3) .
N1 C13 1.343(4) .
N1 C9 1.331(3) .
C7 C1 1.496(4) .
C7 O1A 1.21(2) .
C4 C5 1.361(4) .
C4 C3 1.393(4) .
C6 C5 1.372(4) .
C6 C1 1.402(4) .
C14 C11 1.494(4) .
C13 C12 1.366(4) .
C11 C12 1.384(4) .
C11 C10 1.383(4) .
C2 C1 1.386(4) .
C2 C3 1.384(4) .
C8 C3 1.492(4) .
C9 C10 1.377(4) .

loop_
_geom_torsion_atom_site_label_1
_geom_torsion_atom_site_label_2
_geom_torsion_atom_site_label_3
_geom_torsion_atom_site_label_4
_geom_torsion
_geom_torsion_site_symmetry_1
Cu1 O2 C7 O1 1.8(13) .
Cu1 O2 C7 C1 172.0(2) .
Cu1 O2 C7 O1A -16.9(13) .
Cu1 O1 C7 O2 -1.3(10) .
Cu1 O1 C7 C1 -171.3(5) .
Cu1 C7 C1 C6 -163.9(6) .
Cu1 C7 C1 C2 16.4(9) .
Cu2 O6 C14 O7 -0.8(5) 7_656
Cu2 O6 C14 C11 177.83(19) 7_656
Cu2 O4 C8 O3 -1.7(4) .
Cu2 O4 C8 C3 177.96(18) .
Cu2 O7 C14 O6 1.4(4) 3_455
Cu2 O7 C14 C11 -177.21(19) 3_455
Cu2 O3 C8 O4 3.2(4) 5_756
Cu2 O3 C8 C3 -176.55(18) 5_756
O2 C7 C1 C6 175.9(3) .
O2 C7 C1 C2 -3.7(4) .
O2 C7 O1A Cu1 12.7(9) .
O6 C14 C11 C12 -165.4(3) .
O6 C14 C11 C10 12.9(4) .
O4 C8 C3 C4 -19.7(4) .
O4 C8 C3 C2 160.9(3) .
O7 C14 C11 C12 13.4(5) .
O7 C14 C11 C10 -168.4(3) .
O3 C8 C3 C4 160.0(3) .
O3 C8 C3 C2 -19.3(4) .
O1 C7 C1 C6 -13.5(13) .
O1 C7 C1 C2 166.8(13) .
O5 C9 C10 C11 178.8(3) .
N1 C13 C12 C11 1.9(5) .
N1 C9 C10 C11 0.2(4) .
C14 C11 C12 C13 176.8(3) .
C14 C11 C10 C9 -177.8(3) .
C13 N1 C9 O5 -178.7(2) .
C13 N1 C9 C10 0.1(4) .
C12 C11 C10 C9 0.5(5) .
C9 O5 C5 C4 79.0(3) .
C9 O5 C5 C6 -102.4(3) .
C9 N1 C13 C12 -1.2(4) .
C5 O5 C9 N1 -164.6(2) .
C5 O5 C9 C10 16.7(4) .
C5 C4 C3 C2 1.5(4) .
C5 C4 C3 C8 -177.9(2) .
C5 C6 C1 C7 -178.4(3) .
C5 C6 C1 C2 1.3(4) .
C1 C7 O1A Cu1 -176.6(5) .
C1 C6 C5 O5 -177.3(2) .
C1 C6 C5 C4 1.3(4) .
C1 C2 C3 C4 1.0(4) .
C1 C2 C3 C8 -179.7(3) .
C10 C11 C12 C13 -1.4(5) .
C3 C4 C5 O5 175.9(2) .
C3 C4 C5 C6 -2.7(4) .
C3 C2 C1 C7 177.3(3) .
C3 C2 C1 C6 -2.4(4) .
O1A C7 C1 C6 4.9(13) .
O1A C7 C1 C2 -174.7(12) .

loop_
_smtbx_masks_void_nr
_smtbx_masks_void_average_x
_smtbx_masks_void_average_y
_smtbx_masks_void_average_z
_smtbx_masks_void_volume
_smtbx_masks_void_count_electrons
1 -0.943 -0.772 -0.775 2291.8 772.3
